data_4066108
loop_
_publ_author_name
'Patel, Upali'
'Sharma, Sagar'
'Singh, Harkesh B.'
'Dey, Sandip'
'Jain, Vimal K.'
'Wolmersh\"auser, Gotthelf'
'Butcher, Ray J.'

_publ_section_title
;
 Intermetallic Bonds in Metallophilic Mercuraazametallamacrocycles of
 Synthetic Design
;
_journal_issue 19
_journal_name_full Organometallics
_journal_page_first 4265
_journal_paper_doi 10.1021/om100297v
_journal_volume 29
_journal_year 2010
_chemical_formula_moiety 'C40 H40 Hg2 N4'
_chemical_formula_sum 'C40 H40 Hg2 N4'
_chemical_formula_weight 977.94
_chemical_name_systematic
; 
 ? 
;
_space_group_IT_number 60
_symmetry_cell_setting orthorhombic
_symmetry_space_group_name_Hall '-P 2n 2c'
_symmetry_space_group_name_H-M 'P c a n'
_atom_sites_solution_hydrogens geom
_atom_sites_solution_primary direct
_atom_sites_solution_secondary difmap
_audit_creation_method SHELXL-97
_cell_angle_alpha 90.00
_cell_angle_beta 90.00
_cell_angle_gamma 90.00
_cell_formula_units_Z 4
_cell_length_a 12.8247(8)
_cell_length_b 15.5549(9)
_cell_length_c 17.1838(10)
_cell_measurement_reflns_used 8003
_cell_measurement_temperature 103(2)
_cell_measurement_theta_max 28.25
_cell_measurement_theta_min 2.62
_cell_volume 3427.9(4)
_computing_cell_refinement 'Bruker SMART'
_computing_data_collection 'Bruker SMART'
_computing_data_reduction 'Bruker SAINT'
_computing_molecular_graphics 'Bruker SHELXTL'
_computing_publication_material 'Bruker SHELXTL'
_computing_structure_refinement 'SHELXL-97 (Sheldrick, 1997)'
_computing_structure_solution 'SHELXS-97 (Sheldrick, 1990)'
_diffrn_ambient_temperature 103(2)
_diffrn_measured_fraction_theta_full 0.991
_diffrn_measured_fraction_theta_max 0.981
_diffrn_measurement_device_type 'Bruker SMART 1000 CCD area detector'
_diffrn_measurement_method '\w scans'
_diffrn_radiation_monochromator graphite
_diffrn_radiation_source 'fine-focus sealed tube'
_diffrn_radiation_type MoK\a
_diffrn_radiation_wavelength 0.71073
_diffrn_reflns_av_R_equivalents 0.0503
_diffrn_reflns_av_sigmaI/netI 0.0341
_diffrn_reflns_limit_h_max 16
_diffrn_reflns_limit_h_min -17
_diffrn_reflns_limit_k_max 20
_diffrn_reflns_limit_k_min -20
_diffrn_reflns_limit_l_max 20
_diffrn_reflns_limit_l_min -22
_diffrn_reflns_number 25199
_diffrn_reflns_theta_full 25.00
_diffrn_reflns_theta_max 28.29
_diffrn_reflns_theta_min 2.38
_exptl_absorpt_coefficient_mu 8.981
_exptl_absorpt_correction_T_max 1.000
_exptl_absorpt_correction_T_min 0.540
_exptl_absorpt_correction_type multi-scan
_exptl_absorpt_process_details 'Sadabs (Sheldrick, 1996)'
_exptl_crystal_colour colorless
_exptl_crystal_density_diffrn 1.895
_exptl_crystal_density_method 'not measured'
_exptl_crystal_description block
_exptl_crystal_F_000 1872
_exptl_crystal_size_max 0.36
_exptl_crystal_size_mid 0.36
_exptl_crystal_size_min 0.30
_refine_diff_density_max 1.858
_refine_diff_density_min -0.877
_refine_diff_density_rms 0.121
_refine_ls_extinction_coef 0.00080(5)
_refine_ls_extinction_expression Fc^*^=kFc[1+0.001xFc^2^\l^3^/sin(2\q)]^-1/4^
_refine_ls_extinction_method SHELXL
_refine_ls_goodness_of_fit_ref 0.953
_refine_ls_hydrogen_treatment constr
_refine_ls_matrix_type full
_refine_ls_number_parameters 209
_refine_ls_number_reflns 4177
_refine_ls_number_restraints 0
_refine_ls_restrained_S_all 0.953
_refine_ls_R_factor_all 0.0360
_refine_ls_R_factor_gt 0.0222
_refine_ls_shift/su_max 0.002
_refine_ls_shift/su_mean 0.000
_refine_ls_structure_factor_coef Fsqd
_refine_ls_weighting_details 'calc w=1/[\s^2^(Fo^2^)+(0.0263P)^2^] where P=(Fo^2^+2Fc^2^)/3'
_refine_ls_weighting_scheme calc
_refine_ls_wR_factor_gt 0.0517
_refine_ls_wR_factor_ref 0.0535
_reflns_number_gt 3063
_reflns_number_total 4177
_reflns_threshold_expression I>2\s(I)
_cod_data_source_file om100297v_si_002.cif
_cod_data_source_block 12
_cod_depositor_comments
;
The following automatic conversions were performed:

'_symmetry_cell_setting' value 'Orthorhombic' changed to
'orthorhombic' according to
/home/saulius/struct/CIF-dictionaries/cif_core.dic dictionary named
'cif_core.dic' version 2.4.1 from 2010-06-29.

Automatic conversion script
Id: cif_fix_values 1715 2011-07-08 13:25:40Z adriana 
;
_cod_original_sg_symbol_H-M Pcan
_cod_database_code 4066108

loop_
_symmetry_equiv_pos_as_xyz
'x, y, z'
'-x+1/2, -y+1/2, z+1/2'
'x, -y, -z+1/2'
'-x+1/2, y+1/2, -z'
'-x, -y, -z'
'x-1/2, y-1/2, -z-1/2'
'-x, y, z-1/2'
'x-1/2, -y-1/2, z'

loop_
_atom_site_label
_atom_site_type_symbol
_atom_site_fract_x
_atom_site_fract_y
_atom_site_fract_z
_atom_site_U_iso_or_equiv
_atom_site_adp_type
_atom_site_occupancy
_atom_site_symmetry_multiplicity
_atom_site_calc_flag
_atom_site_refinement_flags
Hg Hg 0.491963(8) 0.416801(8) 0.371895(5) 0.01396(6) Uani 1 1 d .
N1A N 0.58156(19) 0.57090(16) 0.35376(14) 0.0156(6) Uani 1 1 d .
N1B N 0.40265(19) 0.63257(16) 0.26427(13) 0.0154(6) Uani 1 1 d .
C1A C 0.5458(3) 0.7972(2) 0.4335(2) 0.0295(9) Uani 1 1 d .
H1AA H 0.5649 0.8212 0.4849 0.035 Uiso 1 1 calc R
H1AB H 0.5814 0.8318 0.3931 0.035 Uiso 1 1 calc R
C2A C 0.5830(3) 0.7044(2) 0.42834(18) 0.0218(7) Uani 1 1 d .
H2AA H 0.5537 0.6714 0.4725 0.026 Uiso 1 1 calc R
H2AB H 0.6599 0.7030 0.4328 0.026 Uiso 1 1 calc R
C3A C 0.5503(2) 0.6616(2) 0.35170(18) 0.0170(7) Uani 1 1 d .
H3AA H 0.5862 0.6909 0.3074 0.020 Uiso 1 1 calc R
C4A C 0.6759(2) 0.55197(19) 0.33938(16) 0.0146(7) Uani 1 1 d .
H4AA H 0.7218 0.5962 0.3227 0.018 Uiso 1 1 calc R
C5A C 0.7170(2) 0.4638(2) 0.34753(17) 0.0151(7) Uani 1 1 d .
C6A C 0.8244(2) 0.4516(2) 0.33935(17) 0.0183(7) Uani 1 1 d .
H6AA H 0.8678 0.4991 0.3267 0.022 Uiso 1 1 calc R
C7A C 0.8683(3) 0.3707(2) 0.34953(18) 0.0208(7) Uani 1 1 d .
H7AA H 0.9414 0.3630 0.3446 0.025 Uiso 1 1 calc R
C8A C 0.8047(3) 0.3018(2) 0.36691(17) 0.0212(7) Uani 1 1 d .
H8AA H 0.8341 0.2462 0.3739 0.025 Uiso 1 1 calc R
C9A C 0.6982(3) 0.3135(2) 0.37422(15) 0.0198(7) Uani 1 1 d .
H9AA H 0.6558 0.2652 0.3862 0.024 Uiso 1 1 calc R
C10A C 0.6510(2) 0.3928(2) 0.36475(16) 0.0146(7) Uani 1 1 d .
C1B C 0.4302(3) 0.8038(2) 0.42250(19) 0.0308(9) Uani 1 1 d .
H1BA H 0.4092 0.8650 0.4227 0.037 Uiso 1 1 calc R
H1BB H 0.3943 0.7747 0.4662 0.037 Uiso 1 1 calc R
C2B C 0.3971(3) 0.7621(2) 0.34532(18) 0.0244(8) Uani 1 1 d .
H2BA H 0.3202 0.7647 0.3404 0.029 Uiso 1 1 calc R
H2BB H 0.4277 0.7947 0.3014 0.029 Uiso 1 1 calc R
C3B C 0.4326(2) 0.6685(2) 0.34079(17) 0.0153(7) Uani 1 1 d .
H3BA H 0.3971 0.6350 0.3827 0.018 Uiso 1 1 calc R
C4B C 0.3079(2) 0.61367(19) 0.25463(17) 0.0165(7) Uani 1 1 d .
H4BA H 0.2613 0.6209 0.2971 0.020 Uiso 1 1 calc R
C5B C 0.2659(2) 0.5807(2) 0.17979(16) 0.0153(6) Uani 1 1 d .
C6B C 0.1595(2) 0.5654(2) 0.17427(18) 0.0196(7) Uani 1 1 d .
H6BA H 0.1151 0.5792 0.2167 0.024 Uiso 1 1 calc R
C7B C 0.1176(3) 0.5300(2) 0.10707(19) 0.0205(7) Uani 1 1 d .
H7BA H 0.0446 0.5204 0.1032 0.025 Uiso 1 1 calc R
C8B C 0.1823(2) 0.5089(2) 0.04577(18) 0.0205(7) Uani 1 1 d .
H8BA H 0.1542 0.4831 0.0002 0.025 Uiso 1 1 calc R
C9B C 0.2876(3) 0.5251(2) 0.05078(18) 0.0182(7) Uani 1 1 d .
H9BA H 0.3307 0.5114 0.0076 0.022 Uiso 1 1 calc R
C10B C 0.3330(3) 0.5609(2) 0.11678(16) 0.0164(7) Uani 1 1 d .

loop_
_atom_site_aniso_label
_atom_site_aniso_U_11
_atom_site_aniso_U_22
_atom_site_aniso_U_33
_atom_site_aniso_U_23
_atom_site_aniso_U_13
_atom_site_aniso_U_12
Hg 0.01396(8) 0.01187(8) 0.01604(7) -0.00006(5) -0.00009(4) -0.00070(5)
N1A 0.0207(14) 0.0088(15) 0.0171(12) -0.0024(11) -0.0032(10) -0.0001(11)
N1B 0.0197(14) 0.0123(16) 0.0142(12) -0.0005(11) -0.0025(10) 0.0041(11)
C1A 0.046(3) 0.017(2) 0.0260(18) -0.0040(15) -0.0118(17) 0.0005(17)
C2A 0.031(2) 0.0139(19) 0.0205(16) -0.0008(14) -0.0082(14) -0.0010(14)
C3A 0.0234(19) 0.0080(17) 0.0197(15) 0.0018(13) -0.0037(13) 0.0002(13)
C4A 0.0184(17) 0.0128(18) 0.0126(14) -0.0004(12) -0.0021(12) -0.0042(13)
C5A 0.0217(17) 0.0131(18) 0.0107(13) -0.0001(13) -0.0019(12) -0.0003(13)
C6A 0.0176(18) 0.020(2) 0.0168(16) -0.0032(14) -0.0032(13) -0.0023(14)
C7A 0.0187(17) 0.026(2) 0.0174(16) -0.0050(15) -0.0018(13) 0.0049(15)
C8A 0.0266(18) 0.0167(19) 0.0203(16) -0.0059(14) -0.0043(14) 0.0089(14)
C9A 0.0262(18) 0.0149(18) 0.0182(16) -0.0029(13) -0.0036(13) -0.0024(13)
C10A 0.0165(16) 0.0155(18) 0.0118(14) -0.0046(12) -0.0018(12) 0.0017(12)
C1B 0.053(3) 0.017(2) 0.0230(18) -0.0044(15) -0.0065(16) 0.0100(17)
C2B 0.034(2) 0.020(2) 0.0190(16) -0.0028(15) -0.0053(14) 0.0101(15)
C3B 0.0233(18) 0.0097(17) 0.0128(15) -0.0009(12) -0.0020(12) 0.0025(13)
C4B 0.0220(18) 0.0104(17) 0.0170(15) 0.0003(13) 0.0037(13) 0.0035(13)
C5B 0.0219(16) 0.0070(16) 0.0169(14) 0.0004(13) -0.0012(11) 0.0020(14)
C6B 0.0216(18) 0.016(2) 0.0218(16) 0.0004(14) 0.0029(13) 0.0040(13)
C7B 0.0148(17) 0.018(2) 0.0282(17) 0.0017(15) -0.0053(14) -0.0013(13)
C8B 0.0228(19) 0.018(2) 0.0205(16) 0.0011(14) -0.0064(13) -0.0033(14)
C9B 0.0248(18) 0.0116(18) 0.0183(15) 0.0029(13) -0.0004(13) 0.0000(13)
C10B 0.0214(17) 0.0102(18) 0.0176(17) 0.0005(12) -0.0029(12) 0.0056(13)

loop_
_atom_type_symbol
_atom_type_description
_atom_type_scat_dispersion_real
_atom_type_scat_dispersion_imag
_atom_type_scat_source
C C 0.0033 0.0016 'International Tables Vol C Tables 4.2.6.8 and 6.1.1.4'
H H 0.0000 0.0000 'International Tables Vol C Tables 4.2.6.8 and 6.1.1.4'
N N 0.0061 0.0033 'International Tables Vol C Tables 4.2.6.8 and 6.1.1.4'
Hg Hg -2.3894 9.2266 'International Tables Vol C Tables 4.2.6.8 and 6.1.1.4'

loop_
_geom_angle_atom_site_label_1
_geom_angle_atom_site_label_2
_geom_angle_atom_site_label_3
_geom_angle
_geom_angle_site_symmetry_1
_geom_angle_site_symmetry_3
C10A Hg C10B 177.89(11) . 3_565
C10A Hg N1A 74.49(10) . .
C10B Hg N1A 106.40(10) 3_565 .
C4A N1A C3A 118.6(3) . .
C4A N1A Hg 102.95(19) . .
C3A N1A Hg 138.30(19) . .
C4B N1B C3B 117.1(2) . .
C1B C1A C2A 111.5(3) . .
C1B C1A H1AA 109.3 . .
C2A C1A H1AA 109.3 . .
C1B C1A H1AB 109.3 . .
C2A C1A H1AB 109.3 . .
H1AA C1A H1AB 108.0 . .
C1A C2A C3A 112.1(3) . .
C1A C2A H2AA 109.2 . .
C3A C2A H2AA 109.2 . .
C1A C2A H2AB 109.2 . .
C3A C2A H2AB 109.2 . .
H2AA C2A H2AB 107.9 . .
N1A C3A C3B 110.0(2) . .
N1A C3A C2A 108.8(2) . .
C3B C3A C2A 110.2(2) . .
N1A C3A H3AA 109.3 . .
C3B C3A H3AA 109.3 . .
C2A C3A H3AA 109.3 . .
N1A C4A C5A 122.5(3) . .
N1A C4A H4AA 118.7 . .
C5A C4A H4AA 118.7 . .
C6A C5A C10A 120.2(3) . .
C6A C5A C4A 118.0(3) . .
C10A C5A C4A 121.9(3) . .
C7A C6A C5A 120.6(3) . .
C7A C6A H6AA 119.7 . .
C5A C6A H6AA 119.7 . .
C8A C7A C6A 119.5(3) . .
C8A C7A H7AA 120.3 . .
C6A C7A H7AA 120.3 . .
C7A C8A C9A 120.0(3) . .
C7A C8A H8AA 120.0 . .
C9A C8A H8AA 120.0 . .
C10A C9A C8A 122.6(3) . .
C10A C9A H9AA 118.7 . .
C8A C9A H9AA 118.7 . .
C9A C10A C5A 117.1(3) . .
C9A C10A Hg 125.7(2) . .
C5A C10A Hg 117.2(2) . .
C1A C1B C2B 110.7(3) . .
C1A C1B H1BA 109.5 . .
C2B C1B H1BA 109.5 . .
C1A C1B H1BB 109.5 . .
C2B C1B H1BB 109.5 . .
H1BA C1B H1BB 108.1 . .
C3B C2B C1B 111.3(3) . .
C3B C2B H2BA 109.4 . .
C1B C2B H2BA 109.4 . .
C3B C2B H2BB 109.4 . .
C1B C2B H2BB 109.4 . .
H2BA C2B H2BB 108.0 . .
N1B C3B C3A 109.8(2) . .
N1B C3B C2B 109.2(2) . .
C3A C3B C2B 110.9(3) . .
N1B C3B H3BA 109.0 . .
C3A C3B H3BA 109.0 . .
C2B C3B H3BA 109.0 . .
N1B C4B C5B 122.9(3) . .
N1B C4B H4BA 118.5 . .
C5B C4B H4BA 118.5 . .
C6B C5B C10B 120.5(3) . .
C6B C5B C4B 118.3(3) . .
C10B C5B C4B 121.1(3) . .
C7B C6B C5B 120.4(3) . .
C7B C6B H6BA 119.8 . .
C5B C6B H6BA 119.8 . .
C8B C7B C6B 119.8(3) . .
C8B C7B H7BA 120.1 . .
C6B C7B H7BA 120.1 . .
C9B C8B C7B 119.9(3) . .
C9B C8B H8BA 120.1 . .
C7B C8B H8BA 120.1 . .
C8B C9B C10B 122.4(3) . .
C8B C9B H9BA 118.8 . .
C10B C9B H9BA 118.8 . .
C9B C10B C5B 117.1(3) . .
C9B C10B Hg 123.7(2) . 3_565
C5B C10B Hg 119.2(2) . 3_565

loop_
_geom_bond_atom_site_label_1
_geom_bond_atom_site_label_2
_geom_bond_distance
_geom_bond_site_symmetry_2
Hg C10A 2.077(3) .
Hg C10B 2.077(3) 3_565
Hg N1A 2.676(3) .
N1A C4A 1.269(4) .
N1A C3A 1.467(4) .
N1B C4B 1.261(4) .
N1B C3B 1.480(3) .
C1A C1B 1.498(5) .
C1A C2A 1.523(4) .
C1A H1AA 0.9900 .
C1A H1AB 0.9900 .
C2A C3A 1.534(4) .
C2A H2AA 0.9900 .
C2A H2AB 0.9900 .
C3A C3B 1.525(5) .
C3A H3AA 1.0000 .
C4A C5A 1.476(4) .
C4A H4AA 0.9500 .
C5A C6A 1.397(4) .
C5A C10A 1.423(4) .
C6A C7A 1.389(5) .
C6A H6AA 0.9500 .
C7A C8A 1.380(5) .
C7A H7AA 0.9500 .
C8A C9A 1.384(4) .
C8A H8AA 0.9500 .
C9A C10A 1.384(4) .
C9A H9AA 0.9500 .
C1B C2B 1.536(4) .
C1B H1BA 0.9900 .
C1B H1BB 0.9900 .
C2B C3B 1.526(4) .
C2B H2BA 0.9900 .
C2B H2BB 0.9900 .
C3B H3BA 1.0000 .
C4B C5B 1.486(4) .
C4B H4BA 0.9500 .
C5B C6B 1.388(4) .
C5B C10B 1.417(4) .
C6B C7B 1.387(4) .
C6B H6BA 0.9500 .
C7B C8B 1.381(4) .
C7B H7BA 0.9500 .
C8B C9B 1.376(4) .
C8B H8BA 0.9500 .
C9B C10B 1.391(4) .
C9B H9BA 0.9500 .
C10B Hg 2.077(3) 3_565

loop_
_geom_torsion_atom_site_label_1
_geom_torsion_atom_site_label_2
_geom_torsion_atom_site_label_3
_geom_torsion_atom_site_label_4
_geom_torsion
_geom_torsion_site_symmetry_1
_geom_torsion_site_symmetry_4
C10A Hg N1A C4A 8.35(18) . .
C10B Hg N1A C4A -173.63(18) 3_565 .
C10A Hg N1A C3A -176.2(3) . .
C10B Hg N1A C3A 1.8(3) 3_565 .
C1B C1A C2A C3A 55.6(4) . .
C4A N1A C3A C3B 159.4(2) . .
Hg N1A C3A C3B -15.5(4) . .
C4A N1A C3A C2A -79.8(3) . .
Hg N1A C3A C2A 105.3(3) . .
C1A C2A C3A N1A -175.6(3) . .
C1A C2A C3A C3B -55.0(4) . .
C3A N1A C4A C5A 173.9(3) . .
Hg N1A C4A C5A -9.6(3) . .
N1A C4A C5A C6A -172.5(3) . .
N1A C4A C5A C10A 6.3(4) . .
C10A C5A C6A C7A -1.4(4) . .
C4A C5A C6A C7A 177.4(3) . .
C5A C6A C7A C8A 0.8(5) . .
C6A C7A C8A C9A -0.1(5) . .
C7A C8A C9A C10A 0.0(5) . .
C8A C9A C10A C5A -0.6(4) . .
C8A C9A C10A Hg 178.5(2) . .
C6A C5A C10A C9A 1.2(4) . .
C4A C5A C10A C9A -177.5(3) . .
C6A C5A C10A Hg -177.9(2) . .
C4A C5A C10A Hg 3.4(4) . .
C10B Hg C10A C9A 60(3) 3_565 .
N1A Hg C10A C9A 175.2(3) . .
C10B Hg C10A C5A -121(3) 3_565 .
N1A Hg C10A C5A -5.8(2) . .
C2A C1A C1B C2B -55.5(4) . .
C1A C1B C2B C3B 56.4(4) . .
C4B N1B C3B C3A 162.5(3) . .
C4B N1B C3B C2B -75.7(3) . .
N1A C3A C3B N1B -64.0(3) . .
C2A C3A C3B N1B 176.0(3) . .
N1A C3A C3B C2B 175.2(3) . .
C2A C3A C3B C2B 55.3(3) . .
C1B C2B C3B N1B -177.7(3) . .
C1B C2B C3B C3A -56.5(4) . .
C3B N1B C4B C5B 177.2(3) . .
N1B C4B C5B C6B -177.2(3) . .
N1B C4B C5B C10B 6.1(5) . .
C10B C5B C6B C7B 0.4(5) . .
C4B C5B C6B C7B -176.4(3) . .
C5B C6B C7B C8B 0.9(5) . .
C6B C7B C8B C9B -1.8(5) . .
C7B C8B C9B C10B 1.5(5) . .
C8B C9B C10B C5B -0.2(5) . .
C8B C9B C10B Hg 178.2(2) . 3_565
C6B C5B C10B C9B -0.7(5) . .
C4B C5B C10B C9B 176.0(3) . .
C6B C5B C10B Hg -179.2(2) . 3_565
C4B C5B C10B Hg -2.5(4) . 3_565
